data_4321183
loop_
_publ_author_name
'V. Chandrasekhar'
'S. Kingsley'
'A. Vij'
'K. C. Lam'
'A. L. Rheingold'

_publ_contact_author
; 
     Chandrasekhar. V.
     Department of Chemistry
     IIT, Kanpur 208 016
     India
;
_publ_contact_author_email vc@iitk.ac.in
_publ_contact_author_fax '+91 512 597 436'
_publ_contact_author_phone '+91 512 597 435'
_publ_section_title
;
 Formation of a Tetranuclear Copper (II) Cluster Assembled by
 Metal-Assisted Hydrolysis and Desulfurization of
 Bis(3,5-dimethylpyrazolyl)methylphosphine Sulfide, MeP(S)(3,5-Me2Pz)2#
;
_journal_name_full 'Inorganic Chemistry'
_journal_page_first 3238
_journal_page_last 3242
_journal_paper_doi 10.1021/ic991255k
_journal_volume 39
_journal_year 2000
_chemical_formula_sum 'C32 H48 Cl4 Cu4 N12 O6 P2'
_chemical_formula_weight 1154.76
_chemical_melting_point 174
_chemical_name_systematic
;

 ?

;
_space_group_IT_number 14
_symmetry_cell_setting monoclinic
_symmetry_space_group_name_Hall '-P 2yn'
_symmetry_space_group_name_H-M 'P 1 21/n 1'
_atom_sites_solution_hydrogens geom
_atom_sites_solution_primary direct
_atom_sites_solution_secondary difmap
_audit_creation_method SHELXL
_cell_angle_alpha 90.00
_cell_angle_beta 116.6280(10)
_cell_angle_gamma 90.00
_cell_formula_units_Z 2
_cell_length_a 12.5964(4)
_cell_length_b 15.773(4)
_cell_length_c 13.9781(4)
_cell_measurement_temperature 213(2)
_cell_measurement_theta_max 25.0
_cell_measurement_theta_min 2.0
_cell_volume 2482.6(6)
_computing_cell_refinement 'SMART (SIIMENS, V4.033, 1994)'
_computing_data_collection 'ASTRO (SIEMENS, V4.033, 1994)'
_computing_data_reduction 'SAINT (SIEMENS, V4.035, 1994)'
_computing_molecular_graphics 'SHELXTL (SIEMENS, 1994, ver 5.04)'
_computing_publication_material 'CIFTAB (Sheldrick, 1993)'
_computing_structure_refinement 'SHELXL-93 (Sheldriick, 1993)'
_computing_structure_solution 'SHELXS-86 (Sheldrick, 1990)'
_diffrn_ambient_temperature 213(2)
_diffrn_measured_fraction_theta_full 0.963
_diffrn_measured_fraction_theta_max 0.963
_diffrn_measurement_device_type 'Siemens CCD'
_diffrn_measurement_method '\w oscillation, 0.3 deg'
_diffrn_radiation_monochromator graphite
_diffrn_radiation_source 'fine-focus sealed tube'
_diffrn_radiation_type MoK\a
_diffrn_radiation_wavelength 0.71073
_diffrn_reflns_av_R_equivalents 0.1237
_diffrn_reflns_av_sigmaI/netI 0.1275
_diffrn_reflns_limit_h_max 16
_diffrn_reflns_limit_h_min -15
_diffrn_reflns_limit_k_max 10
_diffrn_reflns_limit_k_min -21
_diffrn_reflns_limit_l_max 17
_diffrn_reflns_limit_l_min -18
_diffrn_reflns_number 29792
_diffrn_reflns_theta_full 28.31
_diffrn_reflns_theta_max 28.31
_diffrn_reflns_theta_min 1.81
_diffrn_standards_decay_% <1
_diffrn_standards_interval_count 'beginning & end'
_diffrn_standards_number '50 frames'
_exptl_absorpt_coefficient_mu 2.02
_exptl_absorpt_correction_T_max 0.927984
_exptl_absorpt_correction_T_min 0.408990
_exptl_absorpt_correction_type empirical
_exptl_absorpt_process_details SADABS
_exptl_crystal_colour green
_exptl_crystal_density_diffrn 1.544
_exptl_crystal_density_method 'not measured'
_exptl_crystal_description block
_exptl_crystal_F_000 1172
_exptl_crystal_size_max 0.40
_exptl_crystal_size_mid 0.10
_exptl_crystal_size_min 0.05
_refine_diff_density_max 1.140
_refine_diff_density_min -1.605
_refine_diff_density_rms 0.046
_refine_ls_extinction_coef 0.0003
_refine_ls_extinction_method none
_refine_ls_goodness_of_fit_all 1.087
_refine_ls_hydrogen_treatment mixed
_refine_ls_matrix_type full
_refine_ls_number_parameters 272
_refine_ls_number_reflns 3564
_refine_ls_number_restraints 0
_refine_ls_restrained_S_all 1.087
_refine_ls_R_factor_all 0.1199
_refine_ls_R_factor_obs 0.0721
_refine_ls_shift/su_max 0.000
_refine_ls_shift/su_mean 0.000
_refine_ls_structure_factor_coef Fsqd
_refine_ls_weighting_details 'calc w=1/[\s^2^(Fo^2^)+(0.0244P)^2^+2.5754P] where P=(Fo^2^+2Fc^2^)/3'
_refine_ls_weighting_scheme calc
_refine_ls_wR_factor_all 0.2439
_refine_ls_wR_factor_obs 0.1820
_reflns_number_observed 5612
_reflns_number_total 5872
_reflns_observed_criterion >2sigma(I)
_cod_data_source_file ic991255k_3.cif
_cod_data_source_block 'Data_for-2'
_cod_depositor_comments
;
The following automatic conversions were performed:

'_symmetry_cell_setting' value 'Monoclinic' changed to 'monoclinic'
according to the built-in table from CIF Core dictionary named
'cif_core.dic' version 2.4.1 from
2010-06-29.

'_exptl_absorpt_correction_type' value 'Empirical'
changed to 'empirical' according to the built-in table from CIF Core
dictionary named 'cif_core.dic' version 2.4.1 from 2010-06-29.

Automatic conversion script
Id: cif_fix_values 1646 2011-03-28 12:23:43Z adriana 
;
_cod_original_cell_volume 2483.32(12)
_cod_database_code 4321183

loop_
_symmetry_equiv_pos_as_xyz
'x, y, z'
'-x+1/2, y+1/2, -z+1/2'
'-x, -y, -z'
'x+1/2, -y+1/2, z+1/2'

loop_
_atom_site_aniso_label
_atom_site_aniso_U_11
_atom_site_aniso_U_22
_atom_site_aniso_U_33
_atom_site_aniso_U_23
_atom_site_aniso_U_13
_atom_site_aniso_U_12
Cu1 0.024(1) 0.031(1) 0.036(1) -0.005(1) 0.016(1) 0.0009(1)
Cu2 0.033(1) 0.035(1) 0.043(1) 0.004(1) 0.026(1) -0.002(1)
Cl1 0.039(1) 0.041(1) 0.039(1) 0.008(1) 0.018(1) -0.003(1)
Cl2 0.058(1) 0.060(1) 0.065(1) 0.007(1) 0.046(1) 0.019(1)
P1 0.025(1) 0.024(1) 0.030(1) 0.0009(1) 0.014(1) -0.001(1)
O1 0.033(2) 0.035(3) 0.042(3) -0.002(2) 0.026(2) -0.007(2)
O2 0.028(2) 0.031(3) 0.033(3) -0.006(2) 0.009(2) 0.003(2)
O3 0.028(2) 0.033(3) 0.036(3) 0.005(2) 0.020(2) 0.003(2)
N1 0.037(3) 0.039(4) 0.037(3) 0.0009(3) 0.016(3) 0.002(3)
N2 0.034(3) 0.047(4) 0.052(4) -0.003(3) 0.028(3) 0.002(3)
N3 0.030(3) 0.036(4) 0.042(3) -0.008(3) 0.020(3) -0.005(3)
N4 0.037(3) 0.041(4) 0.040(3) -0.005(3) 0.024(3) -0.007(3)
N5 0.035(3) 0.048(4) 0.047(4) 0.010(3) 0.028(3) -0.004(3)
N6 0.041(3) 0.043(4) 0.052(4) 0.003(3) 0.026(3) -0.010(3)
C1 0.034(4) 0.056(5) 0.044(5) -0.002(4) 0.013(4) 0.010(4)
C2 0.024(4) 0.098(8) 0.062(6) -0.019(5) 0.013(4) 0.009(4)
C3 0.038(4) 0.054(5) 0.079(6) -0.007(5) 0.038(5) 0.004(4)
C4 0.052(5) 0.090(8) 0.044(5) 0.001(5) 0.004(4) 0.025(5)
C5 0.063(6) 0.104(8) 0.088(7) -0.010(6) 0.061(6) 0.005(6)
C6 0.037(4) 0.039(4) 0.046(4) -0.011(4) 0.023(4) -0.006(3)
C7 0.046(4) 0.029(4) 0.040(4) -0.012(3) 0.015(3) -0.015(3)
C8 0.028(3) 0.040(4) 0.041(4) -0.003(3) 0.017(3) -0.011(3)
C9 0.078(6) 0.061(6) 0.081(7) -0.023(5) 0.056(6) -0.010(5)
C10 0.050(5) 0.068(6) 0.059(5) -0.002(4) 0.039(4) -0.009(4)
C11 0.045(5) 0.048(5) 0.078(7) 0.017(5) 0.028(5) -0.013(4)
C12 0.044(5) 0.070(6) 0.059(6) 0.022(5) 0.032(4) -0.002(4)
C13 0.036(4) 0.068(6) 0.050(5) 0.012(4) 0.031(4) 0.0009(4)
C14 0.109(9) 0.075(8) 0.094(9) 0.001(6) 0.057(7) -0.027(7)
C15 0.064(6) 0.105(8) 0.050(5) 0.006(5) 0.042(5) -0.009(5)
C16 0.041(4) 0.030(4) 0.043(4) -0.004(3) 0.015(3) 0.002(3)

loop_
_atom_site_label
_atom_site_type_symbol
_atom_site_fract_x
_atom_site_fract_y
_atom_site_fract_z
_atom_site_U_iso_or_equiv
_atom_site_thermal_displace_type
_atom_site_occupancy
_atom_site_calc_flag
_atom_site_refinement_flags
_atom_site_disorder_group
Cu1 Cu 0.2998(1) 0.0127(1) 0.8421(1) 0.0029(1) Uani 1 d . .
Cu2 Cu 0.5557(1) 0.0490(1) 0.8496(1) 0.0034(1) Uani 1 d . .
Cl1 Cl 0.3551(2) 0.0850(1) 0.6983(1) 0.0039(1) Uani 1 d . .
Cl2 Cl 0.6833(2) -0.0486(1) 0.8336(2) 0.0054(1) Uani 1 d . .
P1 P 0.5054(1) -0.1095(1) 0.9662(1) 0.0026(1) Uani 1 d . .
O1 O 0.4195(4) -0.1172(3) 1.0154(4) 0.0033(1) Uani 1 d . .
O2 O 0.6342(4) -0.0977(3) 1.0466(4) 0.0032(1) Uani 1 d . .
O3 O 0.4626(4) -0.0352(3) 0.8841(4) 0.0031(1) Uani 1 d . .
N1 N 0.1421(5) 0.0516(4) 0.8228(5) 0.0038(2) Uani 1 d . .
N2 N 0.1280(5) 0.0701(4) 0.9118(5) 0.0041(2) Uani 1 d . .
N3 N 0.2340(5) -0.0876(4) 0.7476(5) 0.0035(1) Uani 1 d . .
N4 N 0.2757(5) -0.1029(4) 0.6747(5) 0.0037(1) Uani 1 d . .
N5 N 0.6263(5) 0.1468(4) 0.8102(5) 0.0040(2) Uani 1 d . .
N6 N 0.6659(5) 0.2136(4) 0.8785(5) 0.0044(2) Uani 1 d . .
C1 C 0.0362(6) 0.0616(5) 0.7396(6) 0.0046(2) Uani 1 d . .
C2 C -0.0470(7) 0.0861(7) 0.7755(7) 0.0064(3) Uani 1 d . .
H2A H -0.1284(7) 0.0965(7) 0.7331(7) 0.0076(1) Uiso 1 d . .
C3 C 0.0138(7) 0.0919(6) 0.8842(8) 0.0053(2) Uani 1 d . .
C4 C 0.0182(8) 0.0464(7) 0.6277(7) 0.0069(3) Uani 1 d . .
H4A H 0.0930(8) 0.0301(7) 0.6289(7) 0.0103(2) Uiso 1 d . .
H4B H -0.0107(8) 0.0979(7) 0.5861(7) 0.0103(1) Uiso 1 d . .
H4C H -0.0395(8) 0.0014(7) 0.5955(7) 0.0103(1) Uiso 1 d . .
C5 C -0.0235(9) 0.1167(7) 0.9679(9) 0.0075(3) Uani 1 d . .
H5A H 0.0443(9) 0.1135(7) 1.0380(9) 0.0113(1) Uiso 1 d . .
H5B H -0.0851(9) 0.0786(7) 0.9652(9) 0.0113(1) Uiso 1 d . .
H5C H -0.0538(9) 0.1743(7) 0.9548(9) 0.0113(2) Uiso 1 d . .
C6 C 0.2447(6) -0.1809(5) 0.6334(6) 0.0039(2) Uani 1 d . .
C7 C 0.1797(6) -0.2159(5) 0.6780(6) 0.0040(2) Uani 1 d . .
H7A H 0.1450(6) -0.2701(5) 0.6637(6) 0.0048(2) Uiso 1 d . .
C8 C 0.1739(6) -0.1565(5) 0.7493(6) 0.0036(2) Uani 1 d . .
C9 C 0.2852(9) -0.2143(6) 0.5541(8) 0.0065(3) Uani 1 d . .
H9A H 0.3311(9) -0.1710(6) 0.5399(8) 0.0098(3) Uiso 1 d . .
H9B H 0.2165(9) -0.2290(6) 0.4879(8) 0.0098(1) Uiso 1 d . .
H9C H 0.3341(9) -0.2642(6) 0.5833(8) 0.0098(3) Uiso 1 d . .
C10 C 0.1167(8) -0.1636(6) 0.8225(7) 0.0054(2) Uani 1 d . .
H10A H 0.1281(8) -0.1112(6) 0.8621(7) 0.0080(4) Uiso 1 d . .
H10B H 0.1526(8) -0.2101(6) 0.8721(7) 0.0080(5) Uiso 1 d . .
H10C H 0.0324(8) -0.1743(6) 0.7806(7) 0.0080(3) Uiso 1 d . .
C11 C 0.7082(7) 0.2743(6) 0.8371(8) 0.0057(2) Uani 1 d . .
C12 C 0.6941(7) 0.2453(6) 0.7394(7) 0.0054(2) Uani 1 d . .
H12A H 0.7154(7) 0.2738(6) 0.6914(7) 0.0065(3) Uiso 1 d . .
C13 C 0.6422(7) 0.1658(6) 0.7255(6) 0.0047(2) Uani 1 d . .
C14 C 0.7544(11) 0.3558(7) 0.8968(10) 0.0088(4) Uani 1 d . .
H14A H 0.7509(11) 0.3534(7) 0.9646(10) 0.0133(3) Uiso 1 d . .
H14B H 0.7061(11) 0.4026(7) 0.8546(10) 0.0133(2) Uiso 1 d . .
H14C H 0.8360(11) 0.3641(7) 0.9096(10) 0.0133(1) Uiso 1 d . .
C15 C 0.6047(9) 0.1080(7) 0.6324(7) 0.0066(3) Uani 1 d . .
H15A H 0.5713(9) 0.0568(7) 0.6462(7) 0.0100(3) Uiso 1 d . .
H15B H 0.6729(9) 0.0936(7) 0.6208(7) 0.0100(2) Uiso 1 d . .
H15C H 0.5454(9) 0.1359(7) 0.5692(7) 0.0100(1) Uiso 1 d . .
C16 C 0.4949(6) -0.2047(5) 0.8939(6) 0.0039(2) Uani 1 d . .
H16A H 0.4131(6) -0.2137(5) 0.8417(6) 0.0059(1) Uiso 1 d . .
H16B H 0.5216(6) -0.2522(5) 0.9432(6) 0.0059(2) Uiso 1 d . .
H16C H 0.5445(6) -0.2001(5) 0.8574(6) 0.0059(3) Uiso 1 d . .

loop_
_atom_type_symbol
_atom_type_description
_atom_type_scat_dispersion_real
_atom_type_scat_dispersion_imag
_atom_type_scat_source
C C 0.0033 0.0016 'International Tables Vol C Tables 4.2.6.8 and 6.1.1.4'
H H 0.0000 0.0000 'International Tables Vol C Tables 4.2.6.8 and 6.1.1.4'
N N 0.0061 0.0033 'International Tables Vol C Tables 4.2.6.8 and 6.1.1.4'
O O 0.0106 0.0060 'International Tables Vol C Tables 4.2.6.8 and 6.1.1.4'
P P 0.1023 0.0942 'International Tables Vol C Tables 4.2.6.8 and 6.1.1.4'
Cl Cl 0.1484 0.1585 'International Tables Vol C Tables 4.2.6.8 and 6.1.1.4'
Cu Cu 0.3201 1.2651 'International Tables Vol C Tables 4.2.6.8 and 6.1.1.4'

loop_
_geom_angle_atom_site_label_1
_geom_angle_atom_site_label_2
_geom_angle_atom_site_label_3
_geom_angle
_geom_angle_site_symmetry_1
_geom_angle_site_symmetry_3
_geom_angle_publ_flag
O2 Cu1 N1 86.5(2) 2_757 . ?
O2 Cu1 N3 170.3(2) 2_757 . ?
N1 Cu1 N3 93.5(2) . . ?
O2 Cu1 O3 90.6(2) 2_757 . ?
N1 Cu1 O3 170.6(2) . . ?
N3 Cu1 O3 87.8(2) . . ?
O2 Cu1 Cl1 98.5(2) 2_757 . ?
N1 Cu1 Cl1 110.5(2) . . ?
N3 CU1 Cl1 90.7(2) . . ?
O3 Cu1 Cl1 78.72(13) . . ?
O3 Cu2 N5 170.2(2) . . ?
O3 Cu2 O1 89.5(2) . . ?
N5 CU2 O1 86.9(2) . 2_757 ?
O3 Cu2 Cl2 95.2(2) . . ?
N5 Cu2 Cl2 94.2(2) . . ?
O1 Cu2 Cl2 127.4(2) 2_757 . ?
O3 Cu2 Cl1 82.81(14) . . ?
N5 Cu2 Cl1 89.8(2) . . ?
O1 Cu1 Cl1 109.38(14) 2_757 . ?
Cl2 Cu2 Cl1 123.16(8) . . ?
Cu2 Cl1 Cu1 76.89(5) . . ?
O2 P1 O1 114.5(3) . . ?
O2 P1 O3 110.8(3) . . ?
O1 P1 O3 108.1(3) . . ?
O2 P1 C16 107.9(3) . . ?
O1 P1 C16 107.6(3) . . ?
O3 P1 C16 107.7(3) . . ?
P1 O1 Cu2 121.5(3) . 2_757 ?
P1 O2 Cu1 127.8(3) . 2_757 ?
P1 O3 Cu2 129.8(3) . . ?
P1 O3 Cu1 118.0(3) . . ?
Cu2 O3 Cu1 108.4(2) . . ?
C1 N1 N2 106.4(6) . . ?
C1 N1 Cu1 135.1(5) . . ?
N2 N1 Cu1 118.4(4) . . ?
C3 N2 N1 110.5(7) . . ?
C8 N3 N4 106.3(6) . . ?
C8 N3 Cu1 135.2(5) . . ?
N4 N3 Cu1 116.9(4) . . ?
C6 N4 N3 110.6(6) . . ?
C13 N5 N6 107.4(6) . . ?
C13 N5 Cu2 134.0(6) . . ?
N6 N5 Cu2 118.5(5) . . ?
C11 N6 N5 109.9(7) . . ?
N1 C1 C2 109.7(7) . . ?
N1 C1 C4 121.2(7) . . ?
C2 C1 C4 129.1(7) . . ?
C3 C2 C1 106.3(7) . . ?
N2 C3 C2 107.1(7) . . ?
N2 C3 C5 120.6(8) . . ?
C2 C3 C5 132.3(8) . . ?
N4 C6 C7 107.2(6) . . ?
N4 C6 C9 120.6(7) . . ?
C7 C6 C9 132.2(7) . . ?
C6 C7 C8 106.9(6) . . ?
N3 C8 C7 108.9(6) . . ?
N3 C8 C10 121.7(7) . . ?
C7 C8 C10 129.3(7) . . ?
N6 C11 C12 106.9(8) . . ?
N6 C11 C14 120.0(9) . . ?
C12 C11 C14 133.0(8) . . ?
C11 C12 C13 106.4(7) . . ?
N5 C13 C12 109.4(8) . . ?
N5 C13 C15 122.1(8) . . ?
C12 C13 C15 128.5(8) . . ?
Cu2 Cu1 Cu2(A) 92.46(4) . . ?
Cu1 Cu2 Cu1(A) 87.54(3) . . ?

loop_
_geom_bond_atom_site_label_1
_geom_bond_atom_site_label_2
_geom_bond_distance
_geom_bond_site_symmetry_2
_geom_bond_publ_flag
Cu1 O2 1.936(4) 2_757 ?
Cu1 N1 1.979(6) . ?
Cu1 N3 1.988(6) . ?
Cu1 O3 2.010(4) . ?
Cu1 Cl1 2.660(2) . ?
Cu1 Cu2 3.229(3) . ?
Cu2 O3 1.970(4) . ?
Cu2 N5 1.979(6) . ?
Cu2 O1 2.070(5) 2_757 ?
Cu2 Cl2 2.309(2) . ?
Cu2 Cl1 2.528(2) . ?
P1 O2 1.515(5) . ?
P1 O1 1.525(5) . ?
P1 O3 1.558(5) . ?
P1 C16 1.781(7) . ?
O1 Cu2 2.070(5) 2_757 ?
O2 Cu1 1.936(4) 2_757 ?
N1 C1 1.329(10) . ?
N1 N2 1.366(9) . ?
N2 C3 1.356(10) . ?
N3 C8 1.331(9) . ?
N3 N4 1.360(8) . ?
N4 C6 1.341(9) . ?
N5 C13 1.320(9) . ?
N5 N6 1.359(9) . ?
N6 C11 1.346(10) . ?
C1 C2 1.405(11) . ?
C1 C4 1.496(12) . ?
C2 C3 1.364(13) . ?
C3 C5 1.495(12) . ?
C6 C7 1.350(11) . ?
C6 C9 1.507(11) . ?
C7 C8 1.395(11) . ?
C8 C10 1.496(10) . ?
C11 C12 1.375(13) . ?
C11 C14 1.500(14) . ?
C12 C13 1.388(12) . ?
C13 C15 1.482(13) . ?
Cu1 Cu1(A) 5.228(2) . ?
Cu1 Cu2(A) 3.975(3) . ?
Cu2 Cu1(A) 3.975(3) . ?
Cu2 Cu2(A) 5.228(2) . ?
Cu2(A) Cu1(A) 3.229(3) . ?
